data_1575961
loop_
_publ_author_name
'Farooq, Saquib'
'Crochet, Aurelien'
'Kilbinger, Andreas F. M.'

_publ_section_title
;
 Design and synthesis of macrocycles with tuneable diameters and helical
 foldamers with customizable peripheral side chains.
;
_journal_issue 43
_journal_name_full 'Chemical science'
_journal_page_first 20570
_journal_page_last 20579
_journal_paper_doi 10.1039/d5sc04138d
_journal_volume 16
_journal_year 2025
_chemical_formula_moiety 'C23 H30 N2 O7'
_chemical_formula_sum 'C23 H30 N2 O7'
_chemical_formula_weight 446.49
_space_group_crystal_system monoclinic
_space_group_IT_number 15
_space_group_name_Hall '-C 2yc'
_space_group_name_H-M_alt 'C 1 2/c 1'
_atom_sites_solution_hydrogens mixed
_atom_sites_solution_primary dual
_audit_creation_date 2023-02-21
_audit_creation_method
;
Olex2 1.5
(compiled 2022.04.07 svn.rca3783a0 for OlexSys, GUI svn.r6498)
;
_audit_update_record
;
2025-02-17 deposited with the CCDC.	2025-09-16 downloaded from the CCDC.
;
_cell_angle_alpha 90
_cell_angle_beta 103.483(4)
_cell_angle_gamma 90
_cell_formula_units_Z 8
_cell_length_a 32.3295(16)
_cell_length_b 8.6597(4)
_cell_length_c 16.7533(8)
_cell_measurement_reflns_used 13188
_cell_measurement_temperature 250(2)
_cell_measurement_theta_max 27.25
_cell_measurement_theta_min 1.25
_cell_volume 4561.0(4)
_computing_cell_refinement 'X-Area Recipe 1.37.0.0 (STOE, 2021)'
_computing_data_collection 'X-Area WinXpose 2.0.25.0 (STOE, 2022)'
_computing_data_reduction
;
X-Area Integrate 2.5.3.0 (STOE, 2021)
X-Area LANA 2.7.5.0 (STOE, 2022)
;
_computing_molecular_graphics 'Olex2 1.5 (Dolomanov et al., 2009)'
_computing_publication_material 'Olex2 1.5 (Dolomanov et al., 2009)'
_computing_structure_refinement 'SHELXL 2017/1 (Sheldrick, 2015)'
_computing_structure_solution 'SHELXT 2014/4 (Sheldrick, 2014)'
_diffrn_ambient_temperature 250(2)
_diffrn_detector 'image plate (34 cm diameter)'
_diffrn_detector_area_resol_mean 6.67
_diffrn_detector_type 'STOE Imaging Plate'
_diffrn_measured_fraction_theta_full 1.000
_diffrn_measured_fraction_theta_max 0.996
_diffrn_measurement_details
;
 173 frames, detector distance = 120 mm
;
_diffrn_measurement_device '2-circle diffractometer'
_diffrn_measurement_device_type 'STOE IPDS II'
_diffrn_measurement_method 'rotation method, \w scans'
_diffrn_radiation_collimation '0.5 mm diameter, monocapillary'
_diffrn_radiation_monochromator 'plane graphite'
_diffrn_radiation_polarisn_norm 0
_diffrn_radiation_probe x-ray
_diffrn_radiation_type 'Mo K\a'
_diffrn_radiation_wavelength 0.71073
_diffrn_reflns_av_R_equivalents 0.0509
_diffrn_reflns_av_unetI/netI 0.0271
_diffrn_reflns_Laue_measured_fraction_full 1.000
_diffrn_reflns_Laue_measured_fraction_max 0.996
_diffrn_reflns_limit_h_max 40
_diffrn_reflns_limit_h_min -40
_diffrn_reflns_limit_k_max 10
_diffrn_reflns_limit_k_min -10
_diffrn_reflns_limit_l_max 21
_diffrn_reflns_limit_l_min -21
_diffrn_reflns_number 32731
_diffrn_reflns_point_group_measured_fraction_full 1.000
_diffrn_reflns_point_group_measured_fraction_max 0.996
_diffrn_reflns_theta_full 25.242
_diffrn_reflns_theta_max 26.817
_diffrn_reflns_theta_min 1.295
_diffrn_source 'sealed X-ray tube, 12 x 0.4 mm long-fine focus'
_diffrn_source_current 40
_diffrn_source_power 2.000
_diffrn_source_voltage 50
_exptl_absorpt_coefficient_mu 0.096
_exptl_absorpt_correction_T_max 0.9851
_exptl_absorpt_correction_T_min 0.9734
_exptl_absorpt_correction_type multi-scan
_exptl_absorpt_process_details
;
STOE X-Red32, absorption correction by Gaussian integration, analogous to
P. Coppens, "The Evaluation of Absorption and Extinction in Single-Crystal
Structure Analysis", published in: F. R. Ahmed (Editor), "Crystallographic
Computing", Munksgaard, Copenhagen (1970), 255 - 270. Afterwards scaling of
reflection intensities was performed within STOE LANA. J. Koziskova, F. Hahn,
J. Richter, J. Kozisek, Acta Chimica Slovaca, vol. 9, no. 2, 2016, pp. 136-140.
;
_exptl_crystal_colour colourless
_exptl_crystal_colour_primary colourless
_exptl_crystal_density_diffrn 1.300
_exptl_crystal_density_method 'not measured'
_exptl_crystal_description prism
_exptl_crystal_F_000 1904
_exptl_crystal_recrystallization_method 'crystallized by slow evaporation of DCM and methanol'
_exptl_crystal_size_max 0.27
_exptl_crystal_size_mid 0.193
_exptl_crystal_size_min 0.15
_refine_diff_density_max 0.531
_refine_diff_density_min -0.236
_refine_diff_density_rms 0.041
_refine_ls_extinction_method none
_refine_ls_goodness_of_fit_ref 1.050
_refine_ls_hydrogen_treatment constr
_refine_ls_matrix_type full
_refine_ls_number_parameters 295
_refine_ls_number_reflns 4858
_refine_ls_number_restraints 0
_refine_ls_restrained_S_all 1.050
_refine_ls_R_factor_all 0.0810
_refine_ls_R_factor_gt 0.0509
_refine_ls_shift/su_max 0.000
_refine_ls_shift/su_mean 0.000
_refine_ls_structure_factor_coef Fsqd
_refine_ls_weighting_details 'w=1/[\s^2^(Fo^2^)+(0.0717P)^2^+2.6637P] where P=(Fo^2^+2Fc^2^)/3'
_refine_ls_weighting_scheme calc
_refine_ls_wR_factor_gt 0.1329
_refine_ls_wR_factor_ref 0.1515
_reflns_Friedel_coverage 0.000
_reflns_number_gt 3230
_reflns_number_total 4858
_reflns_threshold_expression 'I > 2\s(I)'
_cod_data_source_file d5sc04138d2.cif
_cod_data_source_block sl-751
_cod_depositor_comments 'Adding full bibliography for 1575958--1575961.cif.'
_cod_database_code 1575961
_shelx_shelxl_version_number 2017/1
_shelx_space_group_comment
;
The symmetry employed for this shelxl refinement is uniquely defined
by the following loop, which should always be used as a source of
symmetry information in preference to the above space-group names.
They are only intended as comments.
;
_shelx_estimated_absorpt_t_max 0.986
_shelx_estimated_absorpt_t_min 0.974
_olex2_refinement_description
;
1. Fixed Uiso
 At 1.2 times of:
  All C(H) groups, All C(H,H) groups, All N(H) groups, All N(H,H) groups
 At 1.5 times of:
  All C(H,H,H) groups, All O(H) groups
2.a Rotating group:
 N1(H1A,H1B)
2.b Secondary CH2 refined with riding coordinates:
 C18(H18A,H18B), C19(H19A,H19B), C20(H20A,H20B), C21(H21A,H21B), C22(H22A,H22B)
2.c Aromatic/amide H refined with riding coordinates:
 N2(H2), C1(H1), C2(H2A), C11(H11), C13(H13)
2.d Idealised Me refined as rotating group:
 C14(H14A,H14B,H14C), C15(H15A,H15B,H15C), C16(H16A,H16B,H16C), C23(H23A,H23B,
 H23C)
2.e Idealised tetrahedral OH refined as rotating group:
 O6(H6)
;
_olex2_exptl_crystal_mounting_method 'mounted on loop with oil'
_olex2_submission_special_instructions 'No special instructions were received'
_stoe_detector_distance '120.0 mm'
_stoe_detector_pixelsize_x '0.150 mm'
_stoe_detector_pixelsize_y '0.150 mm'
_stoe_detector_size_x '34.0 cm'
_stoe_detector_size_y '34.0 cm'
_stoe_evaluation_integration_a 9.0
_stoe_evaluation_integration_b 0.0
_stoe_evaluation_integration_ems 0.006
_stoe_evaluation_lana_bis_l_even_max -
_stoe_evaluation_lana_bis_l_odd_max -
_stoe_evaluation_lana_bos_l_even_max -
_stoe_evaluation_lana_bos_l_odd_max -
_stoe_evaluation_lana_completeness 99.2
_stoe_evaluation_lana_dxs_max_order -
_stoe_evaluation_lana_dys_max_order -
_stoe_evaluation_lana_fs_max_order 3
_stoe_evaluation_lana_max_2theta_available 53.7
_stoe_evaluation_lana_max_2theta_desired 53.7
_stoe_evaluation_lana_mean_redundancy 5.6
_stoe_evaluation_lana_number_refls_after_or 27046
_stoe_evaluation_lana_number_refls_outliers 5685
_stoe_evaluation_lana_number_refls_total 32731
_stoe_evaluation_lana_number_refls_unique 4858
_stoe_evaluation_lana_number_refls_written 32731
_stoe_evaluation_lana_or_c1 0.035
_stoe_evaluation_lana_or_c2 0
_stoe_evaluation_lana_or_c3 0
_stoe_evaluation_lana_or_c4 0.7
_stoe_evaluation_lana_point_group 2/m
_stoe_evaluation_lana_table
;
#----------------------------------------------------------------------------
2Theta           4.9   10.7   16.5   22.3   28.1   33.9   39.7   45.5   51.3
#----------------------------------------------------------------------------
<Resolution>    6.80   3.67   2.45   1.82   1.45   1.21   1.04   0.92   0.83
N(total)          91    459   1123   2136   3228   4573   6014   7331   7776
<Redundancy>     4.4    5.8    5.6    5.5    5.4    5.4    5.5    5.7    5.7
Complet. [%%]   100.0  100.0  100.0  100.0  100.0  100.0  100.0  100.0   97.0
<I/sigma>      355.0  297.9  112.9   66.4   23.5   15.9    8.2    2.8    0.9
R(int)         0.019  0.013  0.013  0.015  0.025  0.034  0.062  0.167  0.393
#----------------------------------------------------------------------------
;
_stoe_measurement_identifier SL-751
_stoe_measurement_max_exposure_per_frame '900.0 s'
_stoe_measurement_mean_exposure_per_frame '900.0 s'
_stoe_measurement_min_exposure_per_frame '900.0 s'
_stoe_measurement_total_exposure_time '43.3 h'
_stoe_measurement_total_frame_number 173
_stoe_measurement_total_run_number 2
_stoe_measurement_tube_power '2.0 kW'

loop_
_space_group_symop_operation_xyz
'x, y, z'
'-x, y, -z+1/2'
'x+1/2, y+1/2, z'
'-x+1/2, y+1/2, -z+1/2'
'-x, -y, -z'
'x, -y, z-1/2'
'-x+1/2, -y+1/2, -z'
'x+1/2, -y+1/2, z-1/2'

loop_
_atom_site_label
_atom_site_type_symbol
_atom_site_fract_x
_atom_site_fract_y
_atom_site_fract_z
_atom_site_U_iso_or_equiv
_atom_site_adp_type
_atom_site_occupancy
_atom_site_site_symmetry_order
_atom_site_calc_flag
_atom_site_refinement_flags_posn
_atom_site_refinement_flags_adp
_atom_site_refinement_flags_occupancy
_atom_site_disorder_assembly
_atom_site_disorder_group
O1 O 0.47222(5) 1.25812(17) 0.58359(10) 0.0574(4) Uani 1 1 d . . . . .
O2 O 0.43814(5) 0.96743(16) 0.59631(8) 0.0476(4) Uani 1 1 d . . . . .
O3 O 0.34934(5) 0.78966(17) 0.39230(8) 0.0526(4) Uani 1 1 d . . . . .
O4 O 0.40637(4) 0.64589(17) 0.67251(8) 0.0482(4) Uani 1 1 d . . . . .
O5 O 0.39988(6) 0.4105(2) 0.78198(9) 0.0683(5) Uani 1 1 d . . . . .
O6 O 0.34420(6) 0.2599(2) 0.73770(9) 0.0706(5) Uani 1 1 d . . . . .
H6 H 0.348099 0.240171 0.787380 0.106 Uiso 1 1 calc R U . . .
O7 O 0.30604(5) 0.28037(16) 0.43449(8) 0.0503(4) Uani 1 1 d . . . . .
N1 N 0.45228(6) 1.4205(2) 0.44005(13) 0.0619(5) Uani 1 1 d . . . . .
H1A H 0.435344 1.481172 0.405856 0.074 Uiso 1 1 d R U . . .
H1B H 0.457822 1.463882 0.488199 0.074 Uiso 1 1 d R U . . .
N2 N 0.38845(6) 0.7382(2) 0.51912(10) 0.0479(4) Uani 1 1 d . . . . .
H2 H 0.409137 0.772314 0.558074 0.058 Uiso 1 1 calc R U . . .
C1 C 0.38887(7) 1.0694(3) 0.38288(13) 0.0492(5) Uani 1 1 d . . . . .
H1 H 0.370313 1.027315 0.336288 0.059 Uiso 1 1 calc R U . . .
C2 C 0.40561(7) 1.2133(3) 0.37705(14) 0.0532(5) Uani 1 1 d . . . . .
H2A H 0.398149 1.268196 0.327370 0.064 Uiso 1 1 calc R U . . .
C3 C 0.43360(7) 1.2781(2) 0.44449(13) 0.0489(5) Uani 1 1 d . . . . .
C4 C 0.44434(6) 1.1923(2) 0.51707(12) 0.0460(5) Uani 1 1 d . . . . .
C5 C 0.42641(6) 1.0489(2) 0.52320(11) 0.0422(4) Uani 1 1 d . . . . .
C6 C 0.39827(6) 0.9824(2) 0.45543(12) 0.0423(4) Uani 1 1 d . . . . .
C7 C 0.37709(6) 0.8299(2) 0.45288(11) 0.0413(4) Uani 1 1 d . . . . .
C8 C 0.37136(6) 0.5945(2) 0.53391(12) 0.0418(4) Uani 1 1 d . . . . .
C9 C 0.38195(6) 0.5464(2) 0.61649(11) 0.0417(4) Uani 1 1 d . . . . .
C10 C 0.36494(6) 0.4105(2) 0.63886(11) 0.0418(4) Uani 1 1 d . . . . .
C11 C 0.33898(6) 0.3187(2) 0.57864(12) 0.0435(5) Uani 1 1 d . . . . .
H11 H 0.327299 0.226662 0.593535 0.052 Uiso 1 1 calc R U . . .
C12 C 0.33055(6) 0.3634(2) 0.49720(11) 0.0419(4) Uani 1 1 d . . . . .
C13 C 0.34627(6) 0.5018(2) 0.47461(12) 0.0448(5) Uani 1 1 d . . . . .
H13 H 0.339898 0.532320 0.419252 0.054 Uiso 1 1 calc R U . . .
C14 C 0.51439(8) 1.1960(3) 0.5961(2) 0.0808(9) Uani 1 1 d . . . . .
H14A H 0.524911 1.211546 0.547000 0.121 Uiso 1 1 calc R U . . .
H14B H 0.513781 1.086383 0.607700 0.121 Uiso 1 1 calc R U . . .
H14C H 0.532972 1.248040 0.642032 0.121 Uiso 1 1 calc R U . . .
C15 C 0.42522(10) 1.0338(3) 0.66527(14) 0.0753(8) Uani 1 1 d . . . . .
H15A H 0.394411 1.036812 0.654096 0.113 Uiso 1 1 calc R U . . .
H15B H 0.436392 1.137910 0.674545 0.113 Uiso 1 1 calc R U . . .
H15C H 0.436139 0.971551 0.713736 0.113 Uiso 1 1 calc R U . . .
C16 C 0.45064(7) 0.6073(3) 0.69403(16) 0.0648(7) Uani 1 1 d . . . . .
H16A H 0.462768 0.622480 0.646843 0.097 Uiso 1 1 calc R U . . .
H16B H 0.453957 0.500077 0.711165 0.097 Uiso 1 1 calc R U . . .
H16C H 0.465178 0.673021 0.738682 0.097 Uiso 1 1 calc R U . . .
C17 C 0.37214(7) 0.3631(2) 0.72662(12) 0.0462(5) Uani 1 1 d . . . . .
C18 C 0.29014(7) 0.1346(2) 0.45415(12) 0.0450(5) Uani 1 1 d . . . . .
H18A H 0.271668 0.149199 0.492355 0.054 Uiso 1 1 calc R U . . .
H18B H 0.313791 0.067268 0.480284 0.054 Uiso 1 1 calc R U . . .
C19 C 0.26541(7) 0.0624(3) 0.37575(12) 0.0508(5) Uani 1 1 d . . . . .
H19A H 0.284388 0.046316 0.338636 0.061 Uiso 1 1 calc R U . . .
H19B H 0.242793 0.133213 0.348837 0.061 Uiso 1 1 calc R U . . .
C20 C 0.24588(7) -0.0905(3) 0.39076(13) 0.0524(5) Uani 1 1 d . . . . .
H20A H 0.226852 -0.074173 0.427766 0.063 Uiso 1 1 calc R U . . .
H20B H 0.268515 -0.160963 0.417972 0.063 Uiso 1 1 calc R U . . .
C21 C 0.22093(9) -0.1650(3) 0.31183(16) 0.0690(7) Uani 1 1 d . . . . .
H21A H 0.240364 -0.185088 0.276031 0.083 Uiso 1 1 calc R U . . .
H21B H 0.199332 -0.091859 0.283397 0.083 Uiso 1 1 calc R U . . .
C22 C 0.19892(10) -0.3166(4) 0.32502(19) 0.0830(9) Uani 1 1 d . . . . .
H22A H 0.181306 -0.299986 0.364589 0.100 Uiso 1 1 calc R U . . .
H22B H 0.180275 -0.349952 0.273040 0.100 Uiso 1 1 calc R U . . .
C23 C 0.23025(11) -0.4366(4) 0.35546(18) 0.0858(9) Uani 1 1 d . . . . .
H23A H 0.249552 -0.445500 0.319216 0.129 Uiso 1 1 calc R U . . .
H23B H 0.215835 -0.534399 0.357192 0.129 Uiso 1 1 calc R U . . .
H23C H 0.246198 -0.409885 0.410232 0.129 Uiso 1 1 calc R U . . .

loop_
_atom_site_aniso_label
_atom_site_aniso_U_11
_atom_site_aniso_U_22
_atom_site_aniso_U_33
_atom_site_aniso_U_23
_atom_site_aniso_U_13
_atom_site_aniso_U_12
O1 0.0578(9) 0.0467(9) 0.0624(9) -0.0062(7) 0.0029(7) -0.0073(7)
O2 0.0565(8) 0.0422(8) 0.0405(7) -0.0002(6) 0.0041(6) -0.0015(7)
O3 0.0608(9) 0.0505(9) 0.0417(8) -0.0034(6) 0.0023(7) -0.0093(7)
O4 0.0466(8) 0.0452(8) 0.0465(8) -0.0037(6) -0.0018(6) -0.0050(6)
O5 0.0733(11) 0.0754(12) 0.0451(9) 0.0059(8) -0.0085(8) -0.0197(9)
O6 0.0916(13) 0.0730(12) 0.0396(8) 0.0096(8) -0.0003(8) -0.0322(10)
O7 0.0633(9) 0.0438(8) 0.0398(7) -0.0032(6) 0.0037(6) -0.0143(7)
N1 0.0657(13) 0.0460(11) 0.0722(13) 0.0072(9) 0.0122(10) -0.0099(9)
N2 0.0535(10) 0.0440(10) 0.0418(9) 0.0021(7) 0.0020(7) -0.0123(8)
C1 0.0518(12) 0.0505(13) 0.0437(11) 0.0020(9) 0.0079(9) -0.0029(10)
C2 0.0594(13) 0.0482(13) 0.0508(12) 0.0090(10) 0.0102(10) -0.0027(10)
C3 0.0483(11) 0.0407(11) 0.0588(12) 0.0047(9) 0.0149(10) -0.0004(9)
C4 0.0434(11) 0.0434(12) 0.0499(11) -0.0029(9) 0.0080(9) -0.0024(9)
C5 0.0439(10) 0.0411(11) 0.0408(10) 0.0014(8) 0.0084(8) 0.0003(9)
C6 0.0418(10) 0.0411(11) 0.0438(10) 0.0004(8) 0.0096(8) 0.0002(8)
C7 0.0416(10) 0.0447(11) 0.0384(10) -0.0041(8) 0.0106(8) -0.0014(9)
C8 0.0437(10) 0.0393(11) 0.0414(10) 0.0000(8) 0.0083(8) -0.0032(8)
C9 0.0417(10) 0.0402(11) 0.0401(10) -0.0039(8) 0.0030(8) -0.0006(8)
C10 0.0439(10) 0.0398(11) 0.0392(10) -0.0003(8) 0.0047(8) 0.0000(8)
C11 0.0473(11) 0.0379(11) 0.0432(10) 0.0001(8) 0.0065(9) -0.0013(9)
C12 0.0448(11) 0.0397(11) 0.0392(10) -0.0056(8) 0.0059(8) -0.0032(9)
C13 0.0514(11) 0.0445(12) 0.0373(10) -0.0015(8) 0.0080(9) -0.0054(9)
C14 0.0514(14) 0.0672(18) 0.110(2) 0.0012(15) -0.0099(14) -0.0086(13)
C15 0.118(2) 0.0622(17) 0.0492(13) -0.0016(11) 0.0271(14) 0.0050(15)
C16 0.0424(12) 0.0765(18) 0.0671(15) -0.0034(12) -0.0045(10) -0.0052(12)
C17 0.0521(12) 0.0406(11) 0.0419(11) 0.0000(8) 0.0028(9) 0.0005(9)
C18 0.0494(11) 0.0387(11) 0.0462(11) -0.0031(8) 0.0098(9) -0.0047(9)
C19 0.0578(13) 0.0477(12) 0.0459(11) -0.0067(9) 0.0102(10) -0.0110(10)
C20 0.0600(13) 0.0488(13) 0.0495(12) -0.0090(9) 0.0153(10) -0.0111(10)
C21 0.0825(18) 0.0579(15) 0.0616(15) -0.0125(12) 0.0067(13) -0.0148(13)
C22 0.0808(19) 0.076(2) 0.089(2) -0.0342(16) 0.0137(16) -0.0187(16)
C23 0.110(2) 0.073(2) 0.0745(18) -0.0092(15) 0.0209(17) -0.0211(18)

loop_
_atom_type_symbol
_atom_type_description
_atom_type_scat_dispersion_real
_atom_type_scat_dispersion_imag
_atom_type_scat_source
C C 0.0033 0.0016 'International Tables Vol C Tables 4.2.6.8 and 6.1.1.4'
H H 0.0000 0.0000 'International Tables Vol C Tables 4.2.6.8 and 6.1.1.4'
N N 0.0061 0.0033 'International Tables Vol C Tables 4.2.6.8 and 6.1.1.4'
O O 0.0106 0.0060 'International Tables Vol C Tables 4.2.6.8 and 6.1.1.4'

loop_
_exptl_crystal_face_index_h
_exptl_crystal_face_index_k
_exptl_crystal_face_index_l
_exptl_crystal_face_perp_dist
30 7 15 0.1801
30 1 -25 0.0788
-3 -10 30 0.0653
-10 0 1 0.0998
0 1 -3 0.0842

loop_
_geom_angle_atom_site_label_1
_geom_angle_atom_site_label_2
_geom_angle_atom_site_label_3
_geom_angle
_geom_angle_site_symmetry_1
_geom_angle_site_symmetry_3
_geom_angle_publ_flag
C4 O1 C14 112.45(18) . . ?
C5 O2 C15 115.83(17) . . ?
C9 O4 C16 113.93(17) . . ?
C17 O6 H6 109.5 . . ?
C12 O7 C18 117.61(15) . . ?
H1A N1 H1B 108.1 . . ?
C3 N1 H1A 111.0 . . ?
C3 N1 H1B 109.5 . . ?
C7 N2 H2 115.7 . . ?
C7 N2 C8 128.68(17) . . ?
C8 N2 H2 115.7 . . ?
C2 C1 H1 118.6 . . ?
C2 C1 C6 122.7(2) . . ?
C6 C1 H1 118.6 . . ?
C1 C2 H2A 119.9 . . ?
C1 C2 C3 120.1(2) . . ?
C3 C2 H2A 119.9 . . ?
N1 C3 C2 121.7(2) . . ?
N1 C3 C4 119.8(2) . . ?
C2 C3 C4 118.35(19) . . ?
O1 C4 C3 117.73(19) . . ?
O1 C4 C5 121.03(18) . . ?
C5 C4 C3 121.19(19) . . ?
O2 C5 C6 119.88(17) . . ?
C4 C5 O2 119.25(17) . . ?
C4 C5 C6 120.80(18) . . ?
C1 C6 C5 116.73(19) . . ?
C1 C6 C7 116.63(18) . . ?
C5 C6 C7 126.64(18) . . ?
O3 C7 N2 121.15(19) . . ?
O3 C7 C6 121.03(18) . . ?
N2 C7 C6 117.81(17) . . ?
N2 C8 C9 114.78(17) . . ?
C13 C8 N2 125.15(18) . . ?
C13 C8 C9 120.06(18) . . ?
O4 C9 C8 116.95(17) . . ?
O4 C9 C10 123.12(17) . . ?
C10 C9 C8 119.70(17) . . ?
C9 C10 C11 119.74(17) . . ?
C9 C10 C17 121.28(18) . . ?
C11 C10 C17 118.92(18) . . ?
C10 C11 H11 120.0 . . ?
C12 C11 C10 119.93(19) . . ?
C12 C11 H11 120.0 . . ?
O7 C12 C11 123.89(18) . . ?
O7 C12 C13 115.41(17) . . ?
C11 C12 C13 120.69(18) . . ?
C8 C13 C12 119.74(18) . . ?
C8 C13 H13 120.1 . . ?
C12 C13 H13 120.1 . . ?
O1 C14 H14A 109.5 . . ?
O1 C14 H14B 109.5 . . ?
O1 C14 H14C 109.5 . . ?
H14A C14 H14B 109.5 . . ?
H14A C14 H14C 109.5 . . ?
H14B C14 H14C 109.5 . . ?
O2 C15 H15A 109.5 . . ?
O2 C15 H15B 109.5 . . ?
O2 C15 H15C 109.5 . . ?
H15A C15 H15B 109.5 . . ?
H15A C15 H15C 109.5 . . ?
H15B C15 H15C 109.5 . . ?
O4 C16 H16A 109.5 . . ?
O4 C16 H16B 109.5 . . ?
O4 C16 H16C 109.5 . . ?
H16A C16 H16B 109.5 . . ?
H16A C16 H16C 109.5 . . ?
H16B C16 H16C 109.5 . . ?
O5 C17 O6 122.47(19) . . ?
O5 C17 C10 125.7(2) . . ?
O6 C17 C10 111.83(17) . . ?
O7 C18 H18A 110.1 . . ?
O7 C18 H18B 110.1 . . ?
O7 C18 C19 108.19(16) . . ?
H18A C18 H18B 108.4 . . ?
C19 C18 H18A 110.1 . . ?
C19 C18 H18B 110.1 . . ?
C18 C19 H19A 109.2 . . ?
C18 C19 H19B 109.2 . . ?
C18 C19 C20 112.08(18) . . ?
H19A C19 H19B 107.9 . . ?
C20 C19 H19A 109.2 . . ?
C20 C19 H19B 109.2 . . ?
C19 C20 H20A 109.1 . . ?
C19 C20 H20B 109.1 . . ?
C19 C20 C21 112.55(19) . . ?
H20A C20 H20B 107.8 . . ?
C21 C20 H20A 109.1 . . ?
C21 C20 H20B 109.1 . . ?
C20 C21 H21A 108.7 . . ?
C20 C21 H21B 108.7 . . ?
C20 C21 C22 114.0(2) . . ?
H21A C21 H21B 107.6 . . ?
C22 C21 H21A 108.7 . . ?
C22 C21 H21B 108.7 . . ?
C21 C22 H22A 109.5 . . ?
C21 C22 H22B 109.5 . . ?
H22A C22 H22B 108.1 . . ?
C23 C22 C21 110.7(2) . . ?
C23 C22 H22A 109.5 . . ?
C23 C22 H22B 109.5 . . ?
C22 C23 H23A 109.5 . . ?
C22 C23 H23B 109.5 . . ?
C22 C23 H23C 109.5 . . ?
H23A C23 H23B 109.5 . . ?
H23A C23 H23C 109.5 . . ?
H23B C23 H23C 109.5 . . ?

loop_
_geom_bond_atom_site_label_1
_geom_bond_atom_site_label_2
_geom_bond_distance
_geom_bond_site_symmetry_2
_geom_bond_publ_flag
O1 C4 1.382(2) . ?
O1 C14 1.435(3) . ?
O2 C5 1.387(2) . ?
O2 C15 1.437(3) . ?
O3 C7 1.238(2) . ?
O4 C9 1.379(2) . ?
O4 C16 1.432(3) . ?
O5 C17 1.202(2) . ?
O6 H6 0.8300 . ?
O6 C17 1.314(3) . ?
O7 C12 1.364(2) . ?
O7 C18 1.430(2) . ?
N1 H1A 0.8707 . ?
N1 H1B 0.8699 . ?
N1 C3 1.383(3) . ?
N2 H2 0.8700 . ?
N2 C7 1.344(2) . ?
N2 C8 1.407(2) . ?
C1 H1 0.9400 . ?
C1 C2 1.371(3) . ?
C1 C6 1.402(3) . ?
C2 H2A 0.9400 . ?
C2 C3 1.391(3) . ?
C3 C4 1.398(3) . ?
C4 C5 1.385(3) . ?
C5 C6 1.402(3) . ?
C6 C7 1.484(3) . ?
C8 C9 1.409(3) . ?
C8 C13 1.384(3) . ?
C9 C10 1.387(3) . ?
C10 C11 1.400(3) . ?
C10 C17 1.492(3) . ?
C11 H11 0.9400 . ?
C11 C12 1.383(3) . ?
C12 C13 1.388(3) . ?
C13 H13 0.9400 . ?
C14 H14A 0.9700 . ?
C14 H14B 0.9700 . ?
C14 H14C 0.9700 . ?
C15 H15A 0.9700 . ?
C15 H15B 0.9700 . ?
C15 H15C 0.9700 . ?
C16 H16A 0.9700 . ?
C16 H16B 0.9700 . ?
C16 H16C 0.9700 . ?
C18 H18A 0.9800 . ?
C18 H18B 0.9800 . ?
C18 C19 1.505(3) . ?
C19 H19A 0.9800 . ?
C19 H19B 0.9800 . ?
C19 C20 1.513(3) . ?
C20 H20A 0.9800 . ?
C20 H20B 0.9800 . ?
C20 C21 1.523(3) . ?
C21 H21A 0.9800 . ?
C21 H21B 0.9800 . ?
C21 C22 1.534(4) . ?
C22 H22A 0.9800 . ?
C22 H22B 0.9800 . ?
C22 C23 1.458(4) . ?
C23 H23A 0.9700 . ?
C23 H23B 0.9700 . ?
C23 H23C 0.9700 . ?

loop_
_geom_hbond_atom_site_label_D
_geom_hbond_atom_site_label_H
_geom_hbond_atom_site_label_A
_geom_hbond_distance_DH
_geom_hbond_distance_HA
_geom_hbond_distance_DA
_geom_hbond_angle_DHA
_geom_hbond_site_symmetry_A
_geom_hbond_publ_flag
O6 H6 O3 0.83 1.77 2.592(2) 171.9 6_566 yes
N1 H1A O5 0.87 2.32 3.152(3) 159.3 6_575 yes
N2 H2 O2 0.87 1.97 2.688(2) 139.6 . yes

loop_
_geom_torsion_atom_site_label_1
_geom_torsion_atom_site_label_2
_geom_torsion_atom_site_label_3
_geom_torsion_atom_site_label_4
_geom_torsion
_geom_torsion_site_symmetry_1
_geom_torsion_site_symmetry_2
_geom_torsion_site_symmetry_3
_geom_torsion_site_symmetry_4
_geom_torsion_publ_flag
O1 C4 C5 O2 -2.8(3) . . . . ?
O1 C4 C5 C6 -179.75(18) . . . . ?
O2 C5 C6 C1 -178.10(18) . . . . ?
O2 C5 C6 C7 2.5(3) . . . . ?
O4 C9 C10 C11 177.35(18) . . . . ?
O4 C9 C10 C17 0.1(3) . . . . ?
O7 C12 C13 C8 179.78(18) . . . . ?
O7 C18 C19 C20 -177.91(18) . . . . ?
N1 C3 C4 O1 3.0(3) . . . . ?
N1 C3 C4 C5 -179.5(2) . . . . ?
N2 C8 C9 O4 1.8(3) . . . . ?
N2 C8 C9 C10 176.49(18) . . . . ?
N2 C8 C13 C12 -178.69(19) . . . . ?
C1 C2 C3 N1 177.6(2) . . . . ?
C1 C2 C3 C4 0.7(3) . . . . ?
C1 C6 C7 O3 -7.1(3) . . . . ?
C1 C6 C7 N2 174.11(18) . . . . ?
C2 C1 C6 C5 -0.6(3) . . . . ?
C2 C1 C6 C7 178.8(2) . . . . ?
C2 C3 C4 O1 179.94(19) . . . . ?
C2 C3 C4 C5 -2.5(3) . . . . ?
C3 C4 C5 O2 179.71(18) . . . . ?
C3 C4 C5 C6 2.8(3) . . . . ?
C4 C5 C6 C1 -1.2(3) . . . . ?
C4 C5 C6 C7 179.44(19) . . . . ?
C5 C6 C7 O3 172.2(2) . . . . ?
C5 C6 C7 N2 -6.5(3) . . . . ?
C6 C1 C2 C3 0.8(3) . . . . ?
C7 N2 C8 C9 -163.9(2) . . . . ?
C7 N2 C8 C13 16.7(3) . . . . ?
C8 N2 C7 O3 -3.3(3) . . . . ?
C8 N2 C7 C6 175.48(18) . . . . ?
C8 C9 C10 C11 3.0(3) . . . . ?
C8 C9 C10 C17 -174.29(18) . . . . ?
C9 C8 C13 C12 1.9(3) . . . . ?
C9 C10 C11 C12 0.2(3) . . . . ?
C9 C10 C17 O5 -19.1(3) . . . . ?
C9 C10 C17 O6 161.1(2) . . . . ?
C10 C11 C12 O7 179.25(19) . . . . ?
C10 C11 C12 C13 -2.4(3) . . . . ?
C11 C10 C17 O5 163.6(2) . . . . ?
C11 C10 C17 O6 -16.1(3) . . . . ?
C11 C12 C13 C8 1.3(3) . . . . ?
C12 O7 C18 C19 -178.21(17) . . . . ?
C13 C8 C9 O4 -178.79(18) . . . . ?
C13 C8 C9 C10 -4.1(3) . . . . ?
C14 O1 C4 C3 -103.0(2) . . . . ?
C14 O1 C4 C5 79.5(3) . . . . ?
C15 O2 C5 C4 67.0(3) . . . . ?
C15 O2 C5 C6 -116.1(2) . . . . ?
C16 O4 C9 C8 -99.4(2) . . . . ?
C16 O4 C9 C10 86.1(2) . . . . ?
C17 C10 C11 C12 177.55(18) . . . . ?
C18 O7 C12 C11 -3.5(3) . . . . ?
C18 O7 C12 C13 178.12(17) . . . . ?
C18 C19 C20 C21 -179.8(2) . . . . ?
C19 C20 C21 C22 -177.3(2) . . . . ?
C20 C21 C22 C23 -67.3(3) . . . . ?
